data_2234444
loop_
_publ_author_name
'Ma, Zhen'
'Liang, Baohuan'
'Lu, Wanbing'

_publ_section_title
;
 Poly[[\m~10~-4,4'-(ethane-1,2-diyldioxy)dibenzoato]dipotassium]
;
_journal_coeditor_code WM2592
_journal_issue 4
_journal_name_full 'Acta Crystallographica Section E'
_journal_page_first m370
_journal_paper_doi 10.1107/S1600536812008513
_journal_volume 68
_journal_year 2012
_chemical_formula_iupac '[K2 (C16 H12 O6)]'
_chemical_formula_sum 'C16 H12 K2 O6'
_chemical_formula_weight 378.46
_chemical_name_systematic
;
Poly[[\m~10~-4,4'-(ethane-1,2-diyldioxy)dibenzoato]dipotassium]
;
_space_group_IT_number 14
_symmetry_cell_setting monoclinic
_symmetry_space_group_name_Hall '-P 2ybc'
_symmetry_space_group_name_H-M 'P 1 21/c 1'
_atom_sites_solution_hydrogens geom
_atom_sites_solution_primary direct
_atom_sites_solution_secondary difmap
_audit_creation_method SHELXL-97
_cell_angle_alpha 90.00
_cell_angle_beta 107.188(2)
_cell_angle_gamma 90.00
_cell_formula_units_Z 2
_cell_length_a 18.0696(7)
_cell_length_b 3.98660(10)
_cell_length_c 11.3189(5)
_cell_measurement_reflns_used 7387
_cell_measurement_temperature 298(2)
_cell_measurement_theta_max 29.62
_cell_measurement_theta_min 3.54
_cell_volume 778.96(5)
_computing_cell_refinement 'SAINT (Bruker, 2002)'
_computing_data_collection 'SMART (Bruker, 2001)'
_computing_data_reduction 'SAINT (Bruker, 2002)'
_computing_molecular_graphics 'XP in SHELXTL (Sheldrick, 2008)'
_computing_publication_material 'publCIF (Westrip, 2010)'
_computing_structure_refinement 'SHELXL97 (Sheldrick, 2008)'
_computing_structure_solution 'SHELXS97 (Sheldrick, 2008)'
_diffrn_ambient_temperature 298(2)
_diffrn_measured_fraction_theta_full 0.976
_diffrn_measured_fraction_theta_max 0.976
_diffrn_measurement_device_type 'Bruker SMART CCD area-detector'
_diffrn_measurement_method 'phi and omega scans'
_diffrn_radiation_monochromator 'Graphite Monochromator'
_diffrn_radiation_source 'fine-focus sealed tube'
_diffrn_radiation_type MoK\a
_diffrn_radiation_wavelength 0.71073
_diffrn_reflns_av_R_equivalents 0.0179
_diffrn_reflns_av_sigmaI/netI 0.0152
_diffrn_reflns_limit_h_max 25
_diffrn_reflns_limit_h_min -25
_diffrn_reflns_limit_k_max 4
_diffrn_reflns_limit_k_min -5
_diffrn_reflns_limit_l_max 15
_diffrn_reflns_limit_l_min -15
_diffrn_reflns_number 7387
_diffrn_reflns_theta_full 29.62
_diffrn_reflns_theta_max 29.62
_diffrn_reflns_theta_min 3.54
_diffrn_standards_number 0
_exptl_absorpt_coefficient_mu 0.638
_exptl_absorpt_correction_T_max 0.938
_exptl_absorpt_correction_T_min 0.919
_exptl_absorpt_correction_type multi-scan
_exptl_absorpt_process_details '(SADABS; Sheldrick, 1996)'
_exptl_crystal_colour colorless
_exptl_crystal_density_diffrn 1.614
_exptl_crystal_density_method 'not measured'
_exptl_crystal_description prism
_exptl_crystal_F_000 388
_exptl_crystal_size_max 0.15
_exptl_crystal_size_mid 0.11
_exptl_crystal_size_min 0.10
_refine_diff_density_max 0.389
_refine_diff_density_min -0.218
_refine_ls_extinction_method none
_refine_ls_goodness_of_fit_ref 1.011
_refine_ls_hydrogen_treatment constr
_refine_ls_matrix_type full
_refine_ls_number_parameters 109
_refine_ls_number_reflns 2146
_refine_ls_number_restraints 0
_refine_ls_restrained_S_all 1.011
_refine_ls_R_factor_all 0.0248
_refine_ls_R_factor_gt 0.0226
_refine_ls_shift/su_max 0.000
_refine_ls_shift/su_mean 0.000
_refine_ls_structure_factor_coef Fsqd
_refine_ls_weighting_details 'calc w=1/[\s^2^(Fo^2^)+(0.0361P)^2^+0.4108P] where P=(Fo^2^+2Fc^2^)/3'
_refine_ls_weighting_scheme calc
_refine_ls_wR_factor_gt 0.0653
_refine_ls_wR_factor_ref 0.0667
_reflns_number_gt 1999
_reflns_number_total 2146
_reflns_threshold_expression I>2sigma(I)
_cod_data_source_file wm2592.cif
_cod_data_source_block I
_cod_original_sg_symbol_H-M 'P 21/c'
_cod_database_code 2234444
_cod_database_fobs_code 2234444

loop_
_symmetry_equiv_pos_as_xyz
'x, y, z'
'-x, y+1/2, -z+1/2'
'-x, -y, -z'
'x, -y-1/2, z-1/2'

loop_
_atom_site_type_symbol
_atom_site_label
_atom_site_fract_x
_atom_site_fract_y
_atom_site_fract_z
_atom_site_U_iso_or_equiv
_atom_site_adp_type
_atom_site_calc_flag
_atom_site_refinement_flags
_atom_site_occupancy
_atom_site_symmetry_multiplicity
K K1 -0.062276(12) 0.69576(6) -0.14996(2) 0.01343(8) Uani d . 1 1
O O1 0.10069(4) 0.8108(2) 0.01861(7) 0.01551(16) Uani d . 1 1
O O2 0.08101(4) 0.6705(2) -0.17911(7) 0.01591(16) Uani d . 1 1
O O3 0.41949(4) 1.2442(2) -0.07832(8) 0.02053(18) Uani d . 1 1
C C1 0.12233(6) 0.7855(2) -0.07712(9) 0.01162(18) Uani d . 1 1
C C2 0.20252(5) 0.9047(3) -0.07224(9) 0.01196(18) Uani d . 1 1
C C3 0.23052(6) 0.8522(3) -0.17345(10) 0.01459(19) Uani d . 1 1
H H3A 0.1997 0.7410 -0.2428 0.018 Uiso calc R 1 1
C C4 0.30339(6) 0.9630(3) -0.17205(10) 0.0162(2) Uani d . 1 1
H H4A 0.3215 0.9234 -0.2396 0.019 Uiso calc R 1 1
C C5 0.34944(6) 1.1339(3) -0.06932(10) 0.0154(2) Uani d . 1 1
C C6 0.32378(6) 1.1810(3) 0.03393(10) 0.0170(2) Uani d . 1 1
H H6A 0.3552 1.2870 0.1040 0.020 Uiso calc R 1 1
C C7 0.25020(6) 1.0670(3) 0.03085(9) 0.0151(2) Uani d . 1 1
H H7A 0.2327 1.1005 0.0994 0.018 Uiso calc R 1 1
C C8 0.46737(6) 1.4328(3) 0.02248(11) 0.0192(2) Uani d . 1 1
H H8A 0.4875 1.2908 0.0944 0.023 Uiso calc R 1 1
H H8B 0.4383 1.6153 0.0442 0.023 Uiso calc R 1 1

loop_
_atom_site_aniso_label
_atom_site_aniso_U_11
_atom_site_aniso_U_22
_atom_site_aniso_U_33
_atom_site_aniso_U_12
_atom_site_aniso_U_13
_atom_site_aniso_U_23
K1 0.01384(11) 0.01391(12) 0.01382(12) -0.00019(7) 0.00604(8) 0.00031(7)
O1 0.0156(3) 0.0186(4) 0.0148(4) -0.0019(3) 0.0082(3) -0.0009(3)
O2 0.0128(3) 0.0207(4) 0.0144(3) -0.0028(3) 0.0041(3) -0.0033(3)
O3 0.0129(4) 0.0248(4) 0.0266(4) -0.0065(3) 0.0100(3) -0.0045(3)
C1 0.0107(4) 0.0106(4) 0.0142(4) 0.0004(3) 0.0047(3) 0.0010(3)
C2 0.0101(4) 0.0129(4) 0.0132(4) -0.0003(3) 0.0040(3) 0.0014(4)
C3 0.0126(4) 0.0183(5) 0.0132(4) -0.0010(4) 0.0042(4) -0.0014(4)
C4 0.0146(4) 0.0207(5) 0.0159(5) -0.0008(4) 0.0083(4) 0.0001(4)
C5 0.0103(4) 0.0155(5) 0.0216(5) -0.0008(3) 0.0066(4) 0.0016(4)
C6 0.0131(4) 0.0203(5) 0.0174(5) -0.0037(4) 0.0042(4) -0.0041(4)
C7 0.0135(4) 0.0184(5) 0.0148(5) -0.0020(4) 0.0062(4) -0.0019(4)
C8 0.0123(4) 0.0186(5) 0.0276(6) -0.0032(4) 0.0073(4) -0.0011(4)

loop_
_atom_type_symbol
_atom_type_description
_atom_type_scat_dispersion_real
_atom_type_scat_dispersion_imag
_atom_type_scat_source
C C 0.0033 0.0016 'International Tables Vol C Tables 4.2.6.8 and 6.1.1.4'
H H 0.0000 0.0000 'International Tables Vol C Tables 4.2.6.8 and 6.1.1.4'
O O 0.0106 0.0060 'International Tables Vol C Tables 4.2.6.8 and 6.1.1.4'
K K 0.2009 0.2494 'International Tables Vol C Tables 4.2.6.8 and 6.1.1.4'

loop_
_geom_angle_atom_site_label_1
_geom_angle_atom_site_label_2
_geom_angle_atom_site_label_3
_geom_angle_site_symmetry_1
_geom_angle_site_symmetry_3
_geom_angle
O2 K1 O1 2_554 3_575 83.27(2)
O2 K1 O2 2_554 . 81.85(2)
O1 K1 O2 3_575 . 120.61(2)
O2 K1 O1 2_554 3_565 158.48(3)
O1 K1 O1 3_575 3_565 95.29(2)
O2 K1 O1 . 3_565 116.57(2)
O2 K1 O2 2_554 2_544 93.79(2)
O1 K1 O2 3_575 2_544 159.03(2)
O2 K1 O2 . 2_544 79.21(2)
O1 K1 O2 3_565 2_544 79.87(2)
O2 K1 O1 2_554 . 103.98(2)
O1 K1 O1 3_575 . 84.40(2)
O2 K1 O1 . . 45.30(2)
O1 K1 O1 3_565 . 97.22(2)
O2 K1 O1 2_544 . 116.36(2)
C1 O1 K1 . 3_575 137.18(7)
C1 O1 K1 . 3_565 127.26(6)
K1 O1 K1 3_575 3_565 95.29(2)
C1 O1 K1 . . 86.40(6)
K1 O1 K1 3_575 . 95.60(2)
K1 O1 K1 3_565 . 82.78(2)
C1 O2 K1 . 2_544 147.07(7)
C1 O2 K1 . . 101.75(6)
K1 O2 K1 2_544 . 101.23(3)
C1 O2 K1 . 2_554 106.17(6)
K1 O2 K1 2_544 2_554 93.79(2)
K1 O2 K1 . 2_554 97.56(3)
C5 O3 C8 . . 117.68(9)
O1 C1 O2 . . 124.48(9)
O1 C1 C2 . . 118.78(9)
O2 C1 C2 . . 116.73(9)
O1 C1 K1 . . 70.54(5)
O2 C1 K1 . . 55.63(5)
C2 C1 K1 . . 163.16(7)
O1 C1 K1 . 2_554 130.55(7)
O2 C1 K1 . 2_554 52.82(5)
C2 C1 K1 . 2_554 85.79(5)
K1 C1 K1 . 2_554 77.91(2)
C7 C2 C3 . . 118.26(9)
C7 C2 C1 . . 121.84(9)
C3 C2 C1 . . 119.90(9)
C4 C3 C2 . . 121.06(10)
C4 C3 K1 . 2_554 124.14(7)
C2 C3 K1 . 2_554 86.80(6)
C4 C3 H3A . . 119.5
C2 C3 H3A . . 119.5
K1 C3 H3A 2_554 . 59.1
C3 C4 C5 . . 119.85(9)
C3 C4 H4A . . 120.1
C5 C4 H4A . . 120.1
O3 C5 C6 . . 124.26(10)
O3 C5 C4 . . 115.58(9)
C6 C5 C4 . . 120.15(9)
C5 C6 C7 . . 119.12(10)
C5 C6 H6A . . 120.4
C7 C6 H6A . . 120.4
C2 C7 C6 . . 121.51(9)
C2 C7 H7A . . 119.2
C6 C7 H7A . . 119.2
O3 C8 C8 . 3_685 105.46(12)
O3 C8 H8A . . 110.6
C8 C8 H8A 3_685 . 110.6
O3 C8 H8B . . 110.6
C8 C8 H8B 3_685 . 110.6
H8A C8 H8B . . 108.8

loop_
_geom_bond_atom_site_label_1
_geom_bond_atom_site_label_2
_geom_bond_site_symmetry_2
_geom_bond_distance
_geom_bond_publ_flag
K1 O2 2_554 2.6558(8) y
K1 O1 3_575 2.6780(8) y
K1 O2 . 2.7069(8) y
K1 O1 3_565 2.7167(8) y
K1 O2 2_544 2.8027(8) y
K1 O1 . 3.0335(8) y
O1 C1 . 1.2599(12) ?
O1 K1 3_575 2.6780(8) ?
O1 K1 3_565 2.7167(8) ?
O2 C1 . 1.2613(12) ?
O2 K1 2_544 2.6558(8) ?
O2 K1 2_554 2.8027(8) ?
O3 C5 . 1.3719(12) ?
O3 C8 . 1.4254(14) ?
C1 C2 . 1.5104(13) ?
C2 C7 . 1.3886(14) ?
C2 C3 . 1.3981(14) ?
C3 C4 . 1.3845(14) ?
C3 H3A . 0.9300 ?
C4 C5 . 1.3918(15) ?
C4 H4A . 0.9300 ?
C5 C6 . 1.3914(15) ?
C6 C7 . 1.3957(14) ?
C6 H6A . 0.9300 ?
C7 H7A . 0.9300 ?
C8 C8 3_685 1.514(2) ?
C8 H8A . 0.9700 ?
C8 H8B . 0.9700 ?

loop_
_geom_torsion_atom_site_label_1
_geom_torsion_atom_site_label_2
_geom_torsion_atom_site_label_3
_geom_torsion_atom_site_label_4
_geom_torsion_site_symmetry_1
_geom_torsion_site_symmetry_4
_geom_torsion
O2 K1 O1 C1 2_554 . -55.46(6)
O1 K1 O1 C1 3_575 . -137.08(7)
O2 K1 O1 C1 . . 7.68(5)
O1 K1 O1 C1 3_565 . 128.28(6)
O2 K1 O1 C1 2_544 . 46.04(6)
O2 K1 O1 K1 2_554 3_575 81.62(3)
O1 K1 O1 K1 3_575 3_575 0.0
O2 K1 O1 K1 . 3_575 144.76(4)
O1 K1 O1 K1 3_565 3_575 -94.64(2)
O2 K1 O1 K1 2_544 3_575 -176.88(2)
O2 K1 O1 K1 2_554 3_565 176.26(2)
O1 K1 O1 K1 3_575 3_565 94.64(2)
O2 K1 O1 K1 . 3_565 -120.60(4)
O1 K1 O1 K1 3_565 3_565 0.0
O2 K1 O1 K1 2_544 3_565 -82.24(3)
O2 K1 O2 C1 2_554 . 111.19(5)
O1 K1 O2 C1 3_575 . 34.03(7)
O1 K1 O2 C1 3_565 . -80.53(7)
O2 K1 O2 C1 2_544 . -153.35(6)
O1 K1 O2 C1 . . -7.82(6)
O2 K1 O2 K1 2_554 2_544 -92.56(4)
O1 K1 O2 K1 3_575 2_544 -169.72(2)
O1 K1 O2 K1 3_565 2_544 75.72(3)
O2 K1 O2 K1 2_544 2_544 2.91(2)
O1 K1 O2 K1 . 2_544 148.43(4)
O2 K1 O2 K1 2_554 2_554 2.85(2)
O1 K1 O2 K1 3_575 2_554 -74.31(3)
O1 K1 O2 K1 3_565 2_554 171.14(2)
O2 K1 O2 K1 2_544 2_554 98.32(4)
O1 K1 O2 K1 . 2_554 -116.16(4)
K1 O1 C1 O2 3_575 . -108.67(11)
K1 O1 C1 O2 3_565 . 63.78(13)
K1 O1 C1 O2 . . -14.32(10)
K1 O1 C1 C2 3_575 . 70.25(13)
K1 O1 C1 C2 3_565 . -117.29(9)
K1 O1 C1 C2 . . 164.60(8)
K1 O1 C1 K1 3_575 . -94.35(8)
K1 O1 C1 K1 3_565 . 78.10(6)
K1 O1 C1 K1 3_575 2_554 -40.84(13)
K1 O1 C1 K1 3_565 2_554 131.62(6)
K1 O1 C1 K1 . 2_554 53.52(7)
K1 O2 C1 O1 2_544 . -116.98(12)
K1 O2 C1 O1 . . 16.41(11)
K1 O2 C1 O1 2_554 . 117.97(9)
K1 O2 C1 C2 2_544 . 64.08(15)
K1 O2 C1 C2 . . -162.53(7)
K1 O2 C1 C2 2_554 . -60.98(9)
K1 O2 C1 K1 2_544 . -133.39(13)
K1 O2 C1 K1 2_554 . 101.55(4)
K1 O2 C1 K1 2_544 2_554 125.05(13)
K1 O2 C1 K1 . 2_554 -101.55(4)
O2 K1 C1 O1 2_554 . 126.93(6)
O1 K1 C1 O1 3_575 . 43.72(7)
O2 K1 C1 O1 . . -165.70(10)
O1 K1 C1 O1 3_565 . -56.46(7)
O2 K1 C1 O1 2_544 . -139.16(6)
C1 K1 C1 O1 2_544 . -158.75(5)
C3 K1 C1 O1 2_544 . -147.22(6)
K1 K1 C1 O1 3_565 . -39.24(5)
K1 K1 C1 O1 1_545 . -97.19(6)
K1 K1 C1 O1 1_565 . 82.81(6)
O2 K1 C1 O2 2_554 . -67.37(5)
O1 K1 C1 O2 3_575 . -150.59(6)
O1 K1 C1 O2 3_565 . 109.24(6)
O2 K1 C1 O2 2_544 . 26.54(6)
O1 K1 C1 O2 . . 165.70(10)
C1 K1 C1 O2 2_544 . 6.95(7)
O2 K1 C1 C2 2_554 . 0.4(2)
O1 K1 C1 C2 3_575 . -82.8(2)
O2 K1 C1 C2 . . 67.7(2)
O1 K1 C1 C2 3_565 . 177.0(2)
O2 K1 C1 C2 2_544 . 94.3(2)
O1 K1 C1 C2 . . -126.6(3)
O2 K1 C1 K1 2_554 2_554 -14.40(2)
O1 K1 C1 K1 3_575 2_554 -97.62(2)
O2 K1 C1 K1 . 2_554 52.97(6)
O1 K1 C1 K1 3_565 2_554 162.21(2)
O2 K1 C1 K1 2_544 2_554 79.51(2)
O1 K1 C1 K1 . 2_554 -141.33(6)
O1 C1 C2 C7 . . -5.67(15)
O2 C1 C2 C7 . . 173.34(10)
O1 C1 C2 C3 . . 174.29(9)
O2 C1 C2 C3 . . -6.70(14)
C7 C2 C3 C4 . . -0.94(16)
C1 C2 C3 C4 . . 179.10(10)
C7 C2 C3 K1 . 2_554 -129.43(9)
C1 C2 C3 K1 . 2_554 50.60(9)
C2 C3 C4 C5 . . -0.93(17)
K1 C3 C4 C5 2_554 . 108.31(10)
C8 O3 C5 C6 . . -3.09(16)
C8 O3 C5 C4 . . 177.44(10)
C3 C4 C5 O3 . . -177.77(10)
C3 C4 C5 C6 . . 2.74(17)
O3 C5 C6 C7 . . 177.93(10)
C4 C5 C6 C7 . . -2.63(17)
C3 C2 C7 C6 . . 1.04(16)
C1 C2 C7 C6 . . -179.00(10)
C5 C6 C7 C2 . . 0.73(17)
C5 O3 C8 C8 . 3_685 -170.63(11)
